data_2006896
loop_
_publ_author_name
'Gable, Robert W.'
'Lowe, David A.'
'Tsanaktsidis, John'

_publ_section_title
;<i>endo</i>-1,4,4-Tribromo-3-methyltricyclo[5.2.1.0^2,6^]dec-8-ene-5,10-dione
 10-Ethylene Acetal
;
_journal_issue 12
_journal_name_full 'Acta Crystallographica Section C'
_journal_page_first 1916
_journal_page_last 1917
_journal_paper_doi 10.1107/S0108270197012286
_journal_volume 53
_journal_year 1997
_chemical_formula_sum 'C13 H13 Br3 O3'
_chemical_formula_weight 456.96
_chemical_name_systematic
;
 ?
;
_space_group_IT_number 2
_symmetry_cell_setting triclinic
_symmetry_space_group_name_Hall '-P 1'
_symmetry_space_group_name_H-M 'P -1'
_audit_creation_method SHELXL
_cell_angle_alpha 98.27(2)
_cell_angle_beta 104.84(2)
_cell_angle_gamma 106.74(2)
_cell_formula_units_Z 2
_cell_length_a 6.6161(13)
_cell_length_b 9.633(2)
_cell_length_c 12.692(3)
_cell_measurement_reflns_used 25
_cell_measurement_temperature 293.0(10)
_cell_measurement_theta_max 21.2
_cell_measurement_theta_min 11.3
_cell_volume 727.8(3)
_computing_cell_refinement 'CAD-4 Software'
_computing_data_collection 'CAD-4 Software (Enraf-Nonius, 1989)'
_computing_data_reduction 'CAD-4 Software'
_computing_molecular_graphics 'ORTEPII (Johnson, 1976)'
_computing_publication_material SHELXL93
_computing_structure_refinement 'SHELXL93 (Sheldrick, 1993)'
_computing_structure_solution 'SHELXS86 (Sheldrick, 1990)'
_diffrn_ambient_temperature 293.0(10)
_diffrn_measurement_device 'Enraf Nonius CAD4-MachS diffractometer'
_diffrn_measurement_method \w/2\q
_diffrn_radiation_monochromator graphite
_diffrn_radiation_source 'fine-focus sealed tube'
_diffrn_radiation_type MoK\a
_diffrn_radiation_wavelength 0.71073
_diffrn_reflns_av_R_equivalents 0.0275
_diffrn_reflns_av_sigmaI/netI 0.0354
_diffrn_reflns_limit_h_max 8
_diffrn_reflns_limit_h_min -1
_diffrn_reflns_limit_k_max 12
_diffrn_reflns_limit_k_min -12
_diffrn_reflns_limit_l_max 16
_diffrn_reflns_limit_l_min -16
_diffrn_reflns_number 4197
_diffrn_reflns_theta_max 27.47
_diffrn_reflns_theta_min 2.27
_diffrn_standards_decay_% 18
_diffrn_standards_interval_time 160
_diffrn_standards_number 3
_exptl_absorpt_coefficient_mu 8.314
_exptl_absorpt_correction_T_max 0.1655
_exptl_absorpt_correction_T_min 0.0410
_exptl_absorpt_correction_type 'Gaussian integration (Sheldrick, 1976)'
_exptl_crystal_colour colourless
_exptl_crystal_density_diffrn 2.085
_exptl_crystal_density_meas ?
_exptl_crystal_density_method none
_exptl_crystal_description block
_exptl_crystal_F_000 440
_exptl_crystal_size_max 0.40
_exptl_crystal_size_mid 0.37
_exptl_crystal_size_min 0.37
_refine_diff_density_max 0.790
_refine_diff_density_min -0.667
_refine_ls_extinction_coef 0.0116(15)
_refine_ls_extinction_method SHELXL
_refine_ls_goodness_of_fit_all 1.055
_refine_ls_goodness_of_fit_obs 1.097
_refine_ls_hydrogen_treatment 'Methine H atoms refined, others riding'
_refine_ls_matrix_type full
_refine_ls_number_parameters 208
_refine_ls_number_reflns 3332
_refine_ls_number_restraints 0
_refine_ls_restrained_S_all 1.055
_refine_ls_restrained_S_obs 1.097
_refine_ls_R_factor_all 0.0684
_refine_ls_R_factor_obs .0447
_refine_ls_shift/esd_max 0.001
_refine_ls_shift/esd_mean 0.000
_refine_ls_structure_factor_coef Fsqd
_refine_ls_weighting_details 'w = 1/[\s^2^(Fo^2^)+(0.0563P)^2^+1.0706P] where P=(Fo^2^+2Fc^2^)/3'
_refine_ls_weighting_scheme calc
_refine_ls_wR_factor_all 0.1188
_refine_ls_wR_factor_obs .1052
_reflns_number_observed 2462
_reflns_number_total 3332
_reflns_observed_criterion >2sigma(I)
_cod_data_source_file ta1187.cif
_cod_data_source_block jt_7
_cod_depositor_comments
;
The following automatic conversions were performed:
'_symmetry_cell_setting' value 'Triclinic' changed to 'triclinic'
according to '/home/saulius/struct/CIF-dictionaries/cif_core.dic'
dictionary named 'cif_core.dic' version 2.4.1 from 2010-06-29.

Automatic conversion script
Id: cif_fix_enum 1527 2010-12-29 10:47:43Z saulius 

The following automatic conversions were performed:

'_symmetry_cell_setting' value 'Triclinic' changed to 'triclinic'
according to /home/saulius/struct/CIF-dictionaries/cif_core.dic
dictionary named 'cif_core.dic' version 2.4.1 from 2010-06-29.

Automatic conversion script
Id: cif_fix_values 1715 2011-07-08 13:25:40Z adriana 

The following automatic conversions were performed:

'_exptl_crystal_density_meas' value 'Not measured' was changed to '?'
- the value is perceived as not measured.

Automatic conversion script
Id: cif_fix_values 3008 2015-01-20 13:52:24Z robertas 

The following automatic conversions were performed:

'_refine_ls_weighting_scheme' value 'calc w =
1/[\s^2^(Fo^2^)+(0.0563P)^2^+1.0706P] where P=(Fo^2^+2Fc^2^)/3' was
changed to 'calc'. New tag '_refine_ls_weighting_details' was
created. The value of the new tag was set to 'w =
1/[\s^2^(Fo^2^)+(0.0563P)^2^+1.0706P] where P=(Fo^2^+2Fc^2^)/3'.

Automatic conversion script
Id: cif_fix_values 3143 2015-03-26 13:38:13Z robertas 
;
_cod_database_code 2006896

loop_
_symmetry_equiv_pos_as_xyz
'x, y, z'
'-x, -y, -z'

loop_
_atom_site_aniso_label
_atom_site_aniso_U_11
_atom_site_aniso_U_22
_atom_site_aniso_U_33
_atom_site_aniso_U_12
_atom_site_aniso_U_13
_atom_site_aniso_U_23
Br1 .0947(5) .0521(3) .0488(3) .0012(3) .0276(3) .0214(2)
Br2 .0818(4) .0523(3) .0659(4) .0360(3) .0250(3) .0215(3)
Br3 .0513(3) .0516(3) .0774(4) -.0032(2) .0168(3) -.0024(3)
O1 .078(3) .049(2) .064(2) .003(2) .046(2) .008(2)
O2 .051(2) .030(2) .073(2) .0130(15) .011(2) .003(2)
O3 .038(2) .033(2) .053(2) .0065(13) .0096(14) .0081(14)
C1 .049(3) .030(2) .041(2) .011(2) .015(2) .011(2)
C2 .035(2) .031(2) .034(2) .008(2) .013(2) .006(2)
C3 .045(3) .033(2) .032(2) .011(2) .012(2) .005(2)
C4 .040(2) .030(2) .046(2) .010(2) .012(2) .006(2)
C5 .051(3) .032(2) .045(2) .009(2) .022(2) .010(2)
C6 .045(3) .035(2) .032(2) .012(2) .013(2) .005(2)
C7 .052(3) .035(2) .043(3) .011(2) .024(2) .000(2)
C8 .043(3) .035(3) .087(4) .014(2) .025(3) .004(3)
C9 .044(3) .034(2) .066(4) .012(2) .001(3) .009(2)
C10 .042(2) .026(2) .044(2) .010(2) .014(2) .002(2)
C11 .059(3) .035(3) .070(4) .004(2) .020(3) .001(2)
C12 .053(3) .031(3) .077(4) .001(2) .013(3) .006(2)
C13 .084(4) .045(3) .041(3) .011(3) .031(3) .000(2)

loop_
_atom_site_label
_atom_site_fract_x
_atom_site_fract_y
_atom_site_fract_z
_atom_site_U_iso_or_equiv
_atom_site_thermal_displace_type
_atom_site_calc_flag
_atom_site_refinement_flags
_atom_site_occupancy
_atom_site_disorder_group
_atom_site_type_symbol
Br1 .38882(12) .16399(7) .10813(5) .0685(2) Uani d . 1 . Br
Br2 .19077(11) -.42733(7) .25926(5) .0625(2) Uani d . 1 . Br
Br3 -.28927(10) -.42905(7) .13982(6) .0674(2) Uani d . 1 . Br
O1 -.0794(7) -.2238(4) .3821(3) .0637(11) Uani d . 1 . O
O2 .4063(6) .3349(4) .3589(3) .0538(9) Uani d . 1 . O
O3 .6093(5) .1824(3) .3890(3) .0439(7) Uani d . 1 . O
C1 .2709(8) .0921(5) .2216(4) .0398(10) Uani d . 1 . C
C2 .2857(7) -.0622(5) .2341(3) .0338(9) Uani d . 1 . C
C3 .1054(8) -.1981(5) .1466(4) .0378(10) Uani d . 1 . C
C4 .0133(8) -.3024(5) .2154(4) .0397(10) Uani d . 1 . C
C5 .0418(8) -.2010(5) .3265(4) .0422(10) Uani d . 1 . C
C6 .2492(8) -.0667(5) .3501(4) .0377(10) Uani d . 1 . C
C7 .2250(8) .0853(5) .3897(4) .0433(11) Uani d . 1 . C
C8 .0156(9) .0876(6) .3109(6) .0552(14) Uani d . 1 . C
C9 .0417(9) .0908(6) .2124(5) .0518(13) Uani d . 1 . C
C10 .3952(8) .1858(5) .3442(4) .0385(10) Uani d . 1 . C
C11 .6324(10) .4270(6) .4103(5) .0587(14) Uani d . 1 . C
H11A .6587(16) .469(2) .486(4) .11(3) Uiso calc R 1 . H
H11B .670(2) .504(4) .3739(18) .062(17) Uiso calc R 1 . H
C12 .7626(10) .3275(5) .3995(6) .0588(15) Uani d . 1 . C
H12A .809(3) .3312(6) .337(3) .07(2) Uiso calc R 1 . H
H12B .885(6) .3528(14) .462(3) .072(19) Uiso calc R 1 . H
C13 .1783(11) -.2641(6) .0538(4) .0580(15) Uani d . 1 . C
H13A .302(6) -.296(4) .0857(12) .054(16) Uiso calc R 1 . H
H13B .224(6) -.190(3) .013(2) .053(15) Uiso calc R 1 . H
H13C .056(4) -.349(4) .003(2) .09(2) Uiso calc R 1 . H
H2 .433(8) -.064(5) .240(4) .029(11) Uiso d . 1 . H
H3 -.017(7) -.169(5) .116(3) .023(10) Uiso d . 1 . H
H6 .368(9) -.077(6) .402(4) .042(13) Uiso d . 1 . H
H7 .245(8) .107(6) .466(4) .043(13) Uiso d . 1 . H
H8 -.109(11) .066(7) .328(5) .063(18) Uiso d . 1 . H
H9 -.054(8) .092(5) .145(4) .040(13) Uiso d . 1 . H

loop_
_atom_type_symbol
_atom_type_description
_atom_type_scat_dispersion_real
_atom_type_scat_dispersion_imag
_atom_type_scat_source
C C 0.0033 0.0016 'International Tables Vol C Tables 4.2.6.8 and 6.1.1.4'
H H 0.0000 0.0000 'International Tables Vol C Tables 4.2.6.8 and 6.1.1.4'
O O 0.0106 0.0060 'International Tables Vol C Tables 4.2.6.8 and 6.1.1.4'
Br Br -0.2901 2.4595 'International Tables Vol C Tables 4.2.6.8 and 6.1.1.4'

loop_
_geom_angle_atom_site_label_1
_geom_angle_atom_site_label_2
_geom_angle_atom_site_label_3
_geom_angle
_geom_angle_publ_flag
C10 O2 C11 108.4(4) ?
C10 O3 C12 107.3(4) ?
C9 C1 C2 109.2(4) y
C9 C1 C10 99.8(4) y
C2 C1 C10 100.7(3) y
C9 C1 Br1 115.8(4) y
C2 C1 Br1 113.5(3) y
C10 C1 Br1 116.0(3) y
C3 C2 C1 116.1(4) ?
C3 C2 C6 108.1(3) ?
C1 C2 C6 101.1(3) ?
C3 C2 H2 112.(3) ?
C1 C2 H2 111.(3) ?
C6 C2 H2 108.(3) ?
C13 C3 C4 116.8(4) y
C13 C3 C2 115.0(4) y
C4 C3 C2 104.7(3) ?
C13 C3 H3 110.(3) ?
C4 C3 H3 102.(3) ?
C2 C3 H3 108.(3) ?
C3 C4 C5 105.4(3) y
C3 C4 Br3 112.7(3) y
C5 C4 Br3 112.9(3) y
C3 C4 Br2 113.1(3) y
C5 C4 Br2 104.0(3) y
Br3 C4 Br2 108.5(2) y
O1 C5 C6 127.3(4) ?
O1 C5 C4 125.8(4) ?
C6 C5 C4 106.9(4) ?
C5 C6 C7 114.9(4) ?
C5 C6 C2 105.0(3) ?
C7 C6 C2 104.4(4) ?
C5 C6 H6 110.(3) ?
C7 C6 H6 110.(3) ?
C2 C6 H6 112.(3) ?
C8 C7 C6 107.2(4) ?
C8 C7 C10 98.8(4) ?
C6 C7 C10 99.6(4) ?
C8 C7 H7 119.(3) ?
C6 C7 H7 112.(3) ?
C10 C7 H7 119.(3) ?
C9 C8 C7 108.8(5) ?
C9 C8 H8 129.(4) ?
C7 C8 H8 121.(4) ?
C8 C9 C1 107.5(5) ?
C8 C9 H9 131.(3) ?
C1 C9 H9 121.(3) ?
O3 C10 O2 108.4(3) ?
O3 C10 C7 112.1(4) ?
O2 C10 C7 115.4(4) ?
O3 C10 C1 114.7(4) ?
O2 C10 C1 113.6(4) ?
C7 C10 C1 92.1(3) y
O2 C11 C12 105.4(4) ?
O2 C11 H11A 110.7(3) ?
C12 C11 H11A 110.7(4) ?
O2 C11 H11B 110.7(3) ?
C12 C11 H11B 110.7(3) ?
H11A C11 H11B 108.8 ?
O3 C12 C11 103.6(5) ?
O3 C12 H12A 111.0(3) ?
C11 C12 H12A 111.0(4) ?
O3 C12 H12B 111.0(3) ?
C11 C12 H12B 111.0(3) ?
H12A C12 H12B 109.0 ?
C3 C13 H13A 109.5(3) ?
C3 C13 H13B 109.5(3) ?
H13A C13 H13B 109.5 ?
C3 C13 H13C 109.5(3) ?
H13A C13 H13C 109.5 ?
H13B C13 H13C 109.5 ?

loop_
_geom_bond_atom_site_label_1
_geom_bond_atom_site_label_2
_geom_bond_site_symmetry_2
_geom_bond_distance
_geom_bond_publ_flag
Br1 C1 . 1.927(5) y
Br2 C4 . 1.952(5) y
Br3 C4 . 1.921(5) y
O1 C5 . 1.193(6) ?
O2 C10 . 1.399(5) ?
O2 C11 . 1.422(6) ?
O3 C10 . 1.397(6) ?
O3 C12 . 1.435(6) ?
C1 C9 . 1.487(7) ?
C1 C2 . 1.545(6) y
C1 C10 . 1.557(6) y
C2 C3 . 1.541(6) y
C2 C6 . 1.556(6) ?
C2 H2 . .96(5) ?
C3 C13 . 1.509(7) ?
C3 C4 . 1.522(6) y
C3 H3 . .94(4) ?
C4 C5 . 1.529(6) y
C5 C6 . 1.516(6) ?
C6 C7 . 1.544(6) ?
C6 H6 . .92(5) ?
C7 C8 . 1.495(8) ?
C7 C10 . 1.551(7) y
C7 H7 . .93(5) ?
C8 C9 . 1.308(9) y
C8 H8 . .88(6) ?
C9 H9 . .92(5) ?
C11 C12 . 1.476(8) ?
C11 H11A . .93(5) ?
C11 H11B . .93(5) ?
C12 H12A . .92(4) ?
C12 H12B . .92(4) ?
C13 H13A . .97(3) ?
C13 H13B . .97(3) ?
C13 H13C . .97(3) ?

loop_
_geom_torsion_atom_site_label_1
_geom_torsion_atom_site_label_2
_geom_torsion_atom_site_label_3
_geom_torsion_atom_site_label_4
_geom_torsion
C9 C1 C2 C3 51.1(5)
C10 C1 C2 C3 155.6(4)
Br1 C1 C2 C3 -79.7(4)
C9 C1 C2 C6 -65.5(5)
C10 C1 C2 C6 39.0(4)
Br1 C1 C2 C6 163.6(3)
C1 C2 C3 C13 101.2(5)
C6 C2 C3 C13 -146.1(4)
C1 C2 C3 C4 -129.2(4)
C6 C2 C3 C4 -16.6(5)
C13 C3 C4 C5 157.8(5)
C2 C3 C4 C5 29.3(5)
C13 C3 C4 Br3 -78.7(5)
C2 C3 C4 Br3 152.8(3)
C13 C3 C4 Br2 44.8(5)
C2 C3 C4 Br2 -83.6(4)
C3 C4 C5 O1 147.1(5)
Br3 C4 C5 O1 23.8(7)
Br2 C4 C5 O1 -93.6(6)
C3 C4 C5 C6 -31.9(5)
Br3 C4 C5 C6 -155.3(3)
Br2 C4 C5 C6 87.3(4)
O1 C5 C6 C7 -44.0(7)
C4 C5 C6 C7 135.1(4)
O1 C5 C6 C2 -158.1(5)
C4 C5 C6 C2 21.0(5)
C3 C2 C6 C5 -2.6(5)
C1 C2 C6 C5 119.7(4)
C3 C2 C6 C7 -123.8(4)
C1 C2 C6 C7 -1.5(5)
C5 C6 C7 C8 -48.4(6)
C2 C6 C7 C8 66.0(5)
C5 C6 C7 C10 -150.9(4)
C2 C6 C7 C10 -36.5(4)
C6 C7 C8 C9 -67.9(5)
C10 C7 C8 C9 35.1(5)
C7 C8 C9 C1 -0.5(6)
C2 C1 C9 C8 70.8(5)
C10 C1 C9 C8 -34.3(5)
Br1 C1 C9 C8 -159.6(4)
C12 O3 C10 O2 -18.0(5)
C12 O3 C10 C7 -146.5(4)
C12 O3 C10 C1 110.1(5)
C11 O2 C10 O3 2.1(5)
C11 O2 C10 C7 128.6(5)
C11 O2 C10 C1 -126.7(5)
C8 C7 C10 O3 -168.8(4)
C6 C7 C10 O3 -59.6(4)
C8 C7 C10 O2 66.5(5)
C6 C7 C10 O2 175.8(4)
C8 C7 C10 C1 -51.0(4)
C6 C7 C10 C1 58.3(4)
C9 C1 C10 O3 167.0(4)
C2 C1 C10 O3 55.1(5)
Br1 C1 C10 O3 -67.9(4)
C9 C1 C10 O2 -67.5(5)
C2 C1 C10 O2 -179.4(4)
Br1 C1 C10 O2 57.6(5)
C9 C1 C10 C7 51.4(4)
C2 C1 C10 C7 -60.5(4)
Br1 C1 C10 C7 176.6(3)
C10 O2 C11 C12 14.1(6)
C10 O3 C12 C11 26.0(6)
O2 C11 C12 O3 -24.3(6)
